data_4003404
loop_
_publ_author_name
'Oswald, Iain W. H.'
'Koegel, Alexandra A.'
'Neilson, James R.'

_publ_section_title
;
 General Synthesis Principles for Ruddlesden--Popper Hybrid Perovskite
 Halides from a Dynamic Equilibrium
;
_journal_issue 23
_journal_name_full 'Chemistry of Materials'
_journal_page_first 8606
_journal_paper_doi 10.1021/acs.chemmater.8b03817
_journal_volume 30
_journal_year 2018
_chemical_formula_sum 'C8 H24 I4 N2 Pb'
_chemical_formula_weight 863.08
_space_group_crystal_system monoclinic
_space_group_IT_number 14
_space_group_name_Hall '-P 2ybc'
_space_group_name_H-M_alt 'P 1 21/c 1'
_atom_sites_solution_hydrogens geom
_audit_creation_method SHELXL-2017/1
_audit_update_record
;
2018-06-26 # Formatted by publCIF

;
_cell_angle_alpha 90
_cell_angle_beta 108.245(8)
_cell_angle_gamma 90
_cell_formula_units_Z 2
_cell_length_a 13.799(3)
_cell_length_b 8.966(2)
_cell_length_c 8.758(2)
_cell_measurement_reflns_used 2576
_cell_measurement_temperature 298(2)
_cell_measurement_theta_max 25.37
_cell_measurement_theta_min 3.11
_cell_volume 1029.1(4)
_computing_cell_refinement 'Bruker SAINT'
_computing_data_collection 'APEX3 (Bruker-AXS, 2015)'
_computing_data_reduction 'Bruker SAINT'
_computing_molecular_graphics 'VESTA (Momma and Izumi, 2017)'
_computing_publication_material 'publCIF (Westrip, 2010)'
_computing_structure_refinement 'SHELXL-2017/1 (Sheldrick, 2017)'
_computing_structure_solution 'SHELXT 2014/5 (Sheldrick, 2014)'
_diffrn_ambient_temperature 298(2)
_diffrn_measured_fraction_theta_full 0.999
_diffrn_measured_fraction_theta_max 0.998
_diffrn_measurement_device_type 'Bruker D8 Quest ECO CMOS'
_diffrn_measurement_method '\f and \w scans'
_diffrn_radiation_monochromator 'HELIOS optics'
_diffrn_radiation_type MoK\a
_diffrn_radiation_wavelength 0.71073
_diffrn_reflns_av_R_equivalents 0.0751
_diffrn_reflns_av_unetI/netI 0.0490
_diffrn_reflns_Laue_measured_fraction_full 0.999
_diffrn_reflns_Laue_measured_fraction_max 0.998
_diffrn_reflns_limit_h_max 17
_diffrn_reflns_limit_h_min -17
_diffrn_reflns_limit_k_max 11
_diffrn_reflns_limit_k_min -11
_diffrn_reflns_limit_l_max 10
_diffrn_reflns_limit_l_min -10
_diffrn_reflns_number 12997
_diffrn_reflns_point_group_measured_fraction_full 0.999
_diffrn_reflns_point_group_measured_fraction_max 0.998
_diffrn_reflns_theta_full 25.242
_diffrn_reflns_theta_max 26.510
_diffrn_reflns_theta_min 2.752
_diffrn_source 'I\ms microfocus tube'
_exptl_absorpt_coefficient_mu 14.180
_exptl_absorpt_correction_T_max 0.7454
_exptl_absorpt_correction_T_min 0.5358
_exptl_absorpt_correction_type multi-scan
_exptl_absorpt_process_details SADABS
_exptl_crystal_colour orange
_exptl_crystal_density_diffrn 2.785
_exptl_crystal_description Plate
_exptl_crystal_F_000 760
_exptl_crystal_size_max 0.09
_exptl_crystal_size_mid 0.07
_exptl_crystal_size_min 0.01
_refine_diff_density_max 1.621
_refine_diff_density_min -1.513
_refine_diff_density_rms 0.196
_refine_ls_extinction_method none
_refine_ls_goodness_of_fit_ref 1.022
_refine_ls_hydrogen_treatment constr
_refine_ls_matrix_type full
_refine_ls_number_parameters 46
_refine_ls_number_reflns 2127
_refine_ls_number_restraints 0
_refine_ls_restrained_S_all 1.022
_refine_ls_R_factor_all 0.0697
_refine_ls_R_factor_gt 0.0396
_refine_ls_shift/su_max 0.000
_refine_ls_shift/su_mean 0.000
_refine_ls_structure_factor_coef Fsqd
_refine_ls_weighting_details 'w=1/[\s^2^(Fo^2^)+(0.0432P)^2^+3.8270P] where P=(Fo^2^+2Fc^2^)/3'
_refine_ls_weighting_scheme calc
_refine_ls_wR_factor_gt 0.0881
_refine_ls_wR_factor_ref 0.0996
_reflns_Friedel_coverage 0.000
_reflns_number_gt 1530
_reflns_number_total 2127
_reflns_threshold_expression 'I > 2\s(I)'
_cod_data_source_file cm8b03817_si_002.cif
_cod_data_source_block shelx
_cod_original_sg_symbol_H-M 'P 21/c'
_cod_database_code 4003404
_shelx_shelxl_version_number 2017/1
_shelx_space_group_comment
;
The symmetry employed for this shelxl refinement is uniquely defined
by the following loop, which should always be used as a source of
symmetry information in preference to the above space-group names.
They are only intended as comments.
;
_publcif_funding_html
;
;

loop_
_space_group_symop_operation_xyz
'x, y, z'
'-x, y+1/2, -z+1/2'
'-x, -y, -z'
'x, -y-1/2, z-1/2'

loop_
_atom_site_label
_atom_site_type_symbol
_atom_site_fract_x
_atom_site_fract_y
_atom_site_fract_z
_atom_site_U_iso_or_equiv
_atom_site_adp_type
_atom_site_occupancy
_atom_site_site_symmetry_order
_atom_site_calc_flag
_atom_site_refinement_flags_posn
_atom_site_refinement_flags_adp
_atom_site_refinement_flags_occupancy
Pb1 Pb 0.500000 1.000000 0.500000 0.04044(17) Uani 1 2 d S . P
I1 I 0.51014(6) 0.80015(8) 0.80669(8) 0.0560(2) Uani 1 1 d . . .
I2 I 0.25836(6) 0.96301(10) 0.36517(10) 0.0648(3) Uani 1 1 d . . .
N1 N 0.3058(10) 0.5751(17) 0.4743(17) 0.112(3) Uani 1 1 d . . .
H1A H 0.372411 0.555633 0.504353 0.168 Uiso 1 1 calc R U .
H1B H 0.294726 0.667217 0.434818 0.168 Uiso 1 1 calc R U .
H1C H 0.283440 0.567277 0.558808 0.168 Uiso 1 1 calc R U .
C1 C 0.2512(13) 0.468(2) 0.350(2) 0.112(3) Uani 1 1 d . . .
H1D H 0.278857 0.475732 0.261164 0.134 Uiso 1 1 calc R U .
H1E H 0.266733 0.368371 0.394361 0.134 Uiso 1 1 calc R U .
C2 C 0.1418(14) 0.481(2) 0.286(2) 0.112(3) Uani 1 1 d . . .
H2 H 0.134383 0.569950 0.217258 0.134 Uiso 1 1 calc R U .
C3 C 0.0990(13) 0.360(2) 0.162(2) 0.112(3) Uani 1 1 d . . .
H3A H 0.145519 0.341549 0.102786 0.168 Uiso 1 1 calc R U .
H3B H 0.090120 0.270280 0.216332 0.168 Uiso 1 1 calc R U .
H3C H 0.034381 0.391328 0.090217 0.168 Uiso 1 1 calc R U .
C4 C 0.0854(14) 0.516(2) 0.373(2) 0.112(3) Uani 1 1 d . . .
H4A H 0.015225 0.518721 0.307214 0.168 Uiso 1 1 calc R U .
H4B H 0.093699 0.441873 0.455754 0.168 Uiso 1 1 calc R U .
H4C H 0.105235 0.611465 0.421501 0.168 Uiso 1 1 calc R U .

loop_
_atom_site_aniso_label
_atom_site_aniso_U_11
_atom_site_aniso_U_22
_atom_site_aniso_U_33
_atom_site_aniso_U_23
_atom_site_aniso_U_13
_atom_site_aniso_U_12
Pb1 0.0557(3) 0.0330(3) 0.0339(3) 0.0001(2) 0.0158(2) 0.0001(2)
I1 0.0797(5) 0.0449(4) 0.0425(4) 0.0133(3) 0.0177(4) -0.0103(3)
I2 0.0558(5) 0.0703(5) 0.0687(5) 0.0073(4) 0.0199(4) 0.0075(4)
N1 0.092(5) 0.124(6) 0.113(6) -0.029(5) 0.021(5) -0.007(5)
C1 0.092(5) 0.124(6) 0.113(6) -0.029(5) 0.021(5) -0.007(5)
C2 0.092(5) 0.124(6) 0.113(6) -0.029(5) 0.021(5) -0.007(5)
C3 0.092(5) 0.124(6) 0.113(6) -0.029(5) 0.021(5) -0.007(5)
C4 0.092(5) 0.124(6) 0.113(6) -0.029(5) 0.021(5) -0.007(5)

loop_
_atom_type_symbol
_atom_type_description
_atom_type_scat_dispersion_real
_atom_type_scat_dispersion_imag
_atom_type_scat_source
C C 0.0033 0.0016 'International Tables Vol C Tables 4.2.6.8 and 6.1.1.4'
I I -0.4742 1.8119 'International Tables Vol C Tables 4.2.6.8 and 6.1.1.4'
N N 0.0061 0.0033 'International Tables Vol C Tables 4.2.6.8 and 6.1.1.4'
Pb Pb -3.3944 10.1111 'International Tables Vol C Tables 4.2.6.8 and 6.1.1.4'
H H 0.0000 0.0000 'International Tables Vol C Tables 4.2.6.8 and 6.1.1.4'

loop_
_geom_angle_atom_site_label_1
_geom_angle_atom_site_label_2
_geom_angle_atom_site_label_3
_geom_angle
_geom_angle_site_symmetry_1
_geom_angle_site_symmetry_3
I2 Pb1 I2 180.0 3_676 .
I2 Pb1 I1 88.94(2) 3_676 .
I2 Pb1 I1 91.06(2) . .
I2 Pb1 I1 91.06(2) 3_676 3_676
I2 Pb1 I1 88.94(2) . 3_676
I1 Pb1 I1 180.00(3) . 3_676
I2 Pb1 I1 86.02(2) 3_676 2_656
I2 Pb1 I1 93.98(2) . 2_656
I1 Pb1 I1 91.407(18) . 2_656
I1 Pb1 I1 88.592(18) 3_676 2_656
I2 Pb1 I1 93.98(2) 3_676 4_575
I2 Pb1 I1 86.02(2) . 4_575
I1 Pb1 I1 88.593(18) . 4_575
I1 Pb1 I1 91.408(18) 3_676 4_575
I1 Pb1 I1 180.0 2_656 4_575
Pb1 I1 Pb1 156.50(3) . 2_646
C2 C1 N1 117.7(15) . .
C4 C2 C1 122.8(19) . .
C4 C2 C3 114.8(17) . .
C1 C2 C3 110.1(16) . .

loop_
_geom_bond_atom_site_label_1
_geom_bond_atom_site_label_2
_geom_bond_distance
_geom_bond_site_symmetry_2
Pb1 I2 3.1870(11) 3_676
Pb1 I2 3.1870(11) .
Pb1 I1 3.1952(8) .
Pb1 I1 3.1952(8) 3_676
Pb1 I1 3.2058(9) 2_656
Pb1 I1 3.2058(8) 4_575
N1 C1 1.471(19) .
C1 C2 1.44(2) .
C2 C4 1.29(2) .
C2 C3 1.52(2) .
